data_7026492
loop_
_publ_author_name
'Xu, Gang'
'Guo, Guo-Cong'
'Guo, Jin-Shuang'
'Guo, Sheng-Ping'
'Jiang, Xiao-Ming'
'Yang, Chen'
'Wang, Ming-Sheng'
'Zhang, Zhang-Jing'

_publ_section_title
;
 Photochromic inorganic-organic hybrid: a new approach for switchable
 photoluminescence in the solid state and partial photochromic phenomenon.
;
_journal_issue 37
_journal_name_full 'Dalton transactions (Cambridge, England : 2003)'
_journal_page_first 8688
_journal_page_last 8692
_journal_paper_doi 10.1039/c0dt00471e
_journal_volume 39
_journal_year 2010
_chemical_formula_moiety '(mv)4BI6CL26 2H2O'
_chemical_formula_sum 'C48 H60 Bi6 Cl26 N8 O2'
_chemical_formula_weight 2956.62
_chemical_melting_point ?
_chemical_name_common '(mv)4BI6CL26 2H2O'
_chemical_name_systematic '(mv)4BI6CL26 2H2O'
_space_group_IT_number 2
_symmetry_cell_setting triclinic
_symmetry_space_group_name_Hall '-P 1'
_symmetry_space_group_name_H-M 'P -1'
_atom_sites_solution_hydrogens geom
_atom_sites_solution_primary direct
_atom_sites_solution_secondary difmap
_audit_creation_method SHELXL-97
_cell_angle_alpha 99.887(12)
_cell_angle_beta 102.928(9)
_cell_angle_gamma 107.801(9)
_cell_formula_units_Z 1
_cell_length_a 9.327(2)
_cell_length_b 12.528(3)
_cell_length_c 19.738(6)
_cell_measurement_reflns_used 4937
_cell_measurement_temperature 293(2)
_cell_measurement_theta_max 27.4835
_cell_measurement_theta_min 2.4340
_cell_volume 2067.4(9)
_computing_cell_refinement 'CrystalClear (Rigaku Corp., 2002)'
_computing_data_collection 'CrystalClear (Rigaku Corp., 2002)'
_computing_data_reduction 'CrystalClear (Rigaku Corp., 2002)'
_computing_publication_material 'Siemens SHELXTL^TM^ 5'
_computing_structure_refinement 'Siemens SHELXTL^TM^ 5'
_computing_structure_solution 'Siemens SHELXTL^TM^ 5'
_diffrn_ambient_temperature 293(2)
_diffrn_measured_fraction_theta_full 0.950
_diffrn_measured_fraction_theta_max 0.950
_diffrn_measurement_device_type 'Rigaku Mercury CCD '
_diffrn_measurement_method '\w '
_diffrn_radiation_monochromator graphite
_diffrn_radiation_source 'rotating-anode generator'
_diffrn_radiation_type MoK\a
_diffrn_radiation_wavelength 0.71073
_diffrn_reflns_av_R_equivalents 0.0358
_diffrn_reflns_av_sigmaI/netI 0.0464
_diffrn_reflns_limit_h_max 11
_diffrn_reflns_limit_h_min -10
_diffrn_reflns_limit_k_max 15
_diffrn_reflns_limit_k_min -14
_diffrn_reflns_limit_l_max 23
_diffrn_reflns_limit_l_min -23
_diffrn_reflns_number 14435
_diffrn_reflns_theta_full 25.35
_diffrn_reflns_theta_max 25.35
_diffrn_reflns_theta_min 2.76
_exptl_absorpt_coefficient_mu 13.603
_exptl_absorpt_correction_T_max 1.0000
_exptl_absorpt_correction_T_min 0.5410
_exptl_absorpt_correction_type multi-scan
_exptl_absorpt_process_details 'Sphere (Rigaku CrystalClear)'
_exptl_crystal_colour yellowish
_exptl_crystal_density_diffrn 2.375
_exptl_crystal_density_method 'not measured'
_exptl_crystal_description Prism
_exptl_crystal_F_000 1360
_exptl_crystal_size_max 0.38
_exptl_crystal_size_mid 0.28
_exptl_crystal_size_min 0.27
_refine_diff_density_max 1.847
_refine_diff_density_min -1.212
_refine_diff_density_rms 0.149
_refine_ls_extinction_method none
_refine_ls_goodness_of_fit_ref 1.072
_refine_ls_hydrogen_treatment mixed
_refine_ls_matrix_type full
_refine_ls_number_parameters 415
_refine_ls_number_reflns 7180
_refine_ls_number_restraints 0
_refine_ls_restrained_S_all 1.072
_refine_ls_R_factor_all 0.0446
_refine_ls_R_factor_gt 0.0321
_refine_ls_shift/su_max 0.008
_refine_ls_shift/su_mean 0.001
_refine_ls_structure_factor_coef Fsqd
_refine_ls_weighting_details 'calc w=1/[\s^2^(Fo^2^)+(0.0323P)^2^+0.0000P] where P=(Fo^2^+2Fc^2^)/3'
_refine_ls_weighting_scheme calc
_refine_ls_wR_factor_gt 0.0704
_refine_ls_wR_factor_ref 0.0748
_reflns_number_gt 5762
_reflns_number_total 7180
_reflns_threshold_expression >2sigma(I)
_cod_data_source_file c0dt00471e.txt
_cod_data_source_block x_yellowish_1
_cod_depositor_comments
;
The following automatic conversions were performed:

'_chemical_melting_point' value 'not measured' was changed to '?' -
the value is undefined or not
given.

'_exptl_absorpt_correction_type' value 'Multi-scan' changed
to 'multi-scan' according to
/home/saulius/struct/CIF-dictionaries/cif_core.dic dictionary named
'cif_core.dic' version 2.4.2 from 2011-04-26.

Automatic conversion script
Id: cif_fix_values 1891 2012-01-12 08:04:46Z andrius 
;
_cod_original_cell_volume 2067.4(10)
_cod_original_sg_symbol_H-M P-1
_cod_database_code 7026492

loop_
_symmetry_equiv_pos_as_xyz
'x, y, z'
'-x, -y, -z'

loop_
_atom_site_label
_atom_site_type_symbol
_atom_site_fract_x
_atom_site_fract_y
_atom_site_fract_z
_atom_site_U_iso_or_equiv
_atom_site_adp_type
_atom_site_occupancy
_atom_site_symmetry_multiplicity
_atom_site_calc_flag
_atom_site_refinement_flags
Bi1 Bi 0.108793(8) -0.435973(7) 0.281297(4) 0.01716(2) Uani 1 1 d .
Bi2 Bi 0.167726(8) -0.164905(7) 0.174714(4) 0.01764(2) Uani 1 1 d .
Bi3 Bi 0.525657(8) 0.134308(6) 0.447942(4) 0.01376(2) Uani 1 1 d .
Cl1 Cl -0.09546(6) -0.52696(5) 0.34022(3) 0.03072(18) Uani 1 1 d .
Cl2 Cl -0.05577(7) -0.58731(6) 0.16262(3) 0.03522(19) Uani 1 1 d .
Cl3 Cl 0.26375(6) -0.56625(5) 0.31067(3) 0.03117(18) Uani 1 1 d .
Cl4 Cl 0.32457(6) -0.31614(5) 0.20921(3) 0.02325(16) Uani 1 1 d .
Cl5 Cl -0.05453(6) -0.28450(5) 0.23480(3) 0.02423(16) Uani 1 1 d .
Cl6 Cl 0.38459(7) -0.05644(5) 0.11872(3) 0.03261(19) Uani 1 1 d .
Cl7 Cl 0.00622(7) -0.30919(6) 0.05033(3) 0.0358(2) Uani 1 1 d .
Cl8 Cl 0.00529(7) -0.03140(5) 0.14636(4) 0.03720(19) Uani 1 1 d .
Cl9 Cl 0.34343(6) -0.01269(5) 0.31282(3) 0.03048(19) Uani 1 1 d .
Cl10 Cl 0.73142(6) 0.23158(5) 0.38896(3) 0.02591(16) Uani 1 1 d .
Cl11 Cl 0.37527(6) 0.27100(5) 0.42362(3) 0.02613(16) Uani 1 1 d .
Cl12 Cl 0.68840(5) -0.01887(4) 0.48325(3) 0.02009(15) Uani 1 1 d .
Cl13 Cl 0.70001(6) 0.28078(5) 0.57505(3) 0.03008(19) Uani 1 1 d .
C1 C 0.5015(4) -0.1589(3) -0.03028(17) 0.0663(12) Uani 1 1 d .
H1A H 0.6109 -0.1156 -0.0223 0.099 Uiso 1 1 calc R
H1B H 0.4522 -0.1081 -0.0119 0.099 Uiso 1 1 calc R
H1C H 0.4509 -0.1922 -0.0809 0.099 Uiso 1 1 calc R
C2 C 0.6159(3) -0.2643(3) 0.04854(16) 0.0563(11) Uani 1 1 d .
H2A H 0.7146 -0.2115 0.0528 0.068 Uiso 1 1 calc R
C3 C 0.6049(3) -0.3501(3) 0.08344(15) 0.0485(10) Uani 1 1 d .
H3A H 0.6958 -0.3573 0.1099 0.058 Uiso 1 1 calc R
C4 C 0.4599(3) -0.4257(2) 0.07945(12) 0.0264(7) Uani 1 1 d .
C5 C 0.3282(3) -0.4137(2) 0.03834(14) 0.0381(9) Uani 1 1 d .
H5A H 0.2286 -0.4645 0.0346 0.046 Uiso 1 1 calc R
C6 C 0.3425(3) -0.3272(2) 0.00258(14) 0.0335(8) Uani 1 1 d .
H6A H 0.2533 -0.3192 -0.0250 0.040 Uiso 1 1 calc R
C7 C 0.4431(2) -0.51832(19) 0.11935(12) 0.0244(7) Uani 1 1 d .
C8 C 0.2977(3) -0.5958(2) 0.11439(13) 0.0404(9) Uani 1 1 d .
H8A H 0.2066 -0.5916 0.0859 0.048 Uiso 1 1 calc R
C9 C 0.2878(3) -0.6793(3) 0.15173(14) 0.0446(9) Uani 1 1 d .
H9A H 0.1890 -0.7312 0.1480 0.053 Uiso 1 1 calc R
C10 C 0.4022(3) -0.7762(2) 0.23453(15) 0.0473(9) Uani 1 1 d .
H10A H 0.5054 -0.7691 0.2617 0.071 Uiso 1 1 calc R
H10B H 0.3503 -0.8521 0.2020 0.071 Uiso 1 1 calc R
H10C H 0.3419 -0.7647 0.2668 0.071 Uiso 1 1 calc R
C11 C 0.5561(3) -0.6131(2) 0.19982(18) 0.0539(10) Uani 1 1 d .
H11A H 0.6452 -0.6169 0.2303 0.065 Uiso 1 1 calc R
C12 C 0.5735(3) -0.5302(2) 0.16299(18) 0.0508(10) Uani 1 1 d .
H12A H 0.6741 -0.4807 0.1670 0.061 Uiso 1 1 calc R
C13 C 0.2366(3) 0.4725(2) 0.50641(14) 0.0365(8) Uani 1 1 d .
H13A H 0.3450 0.5230 0.5209 0.055 Uiso 1 1 calc R
H13B H 0.1732 0.5162 0.5184 0.055 Uiso 1 1 calc R
H13C H 0.2023 0.4388 0.4554 0.055 Uiso 1 1 calc R
C14 C 0.3460(3) 0.3767(2) 0.59066(14) 0.0373(9) Uani 1 1 d .
H14A H 0.4440 0.4339 0.5993 0.045 Uiso 1 1 calc R
C15 C 0.3332(3) 0.2905(2) 0.62619(14) 0.0368(8) Uani 1 1 d .
H15A H 0.4223 0.2893 0.6582 0.044 Uiso 1 1 calc R
C16 C 0.1877(2) 0.20527(19) 0.61431(13) 0.0258(7) Uani 1 1 d .
C17 C 0.0609(3) 0.2118(2) 0.56581(17) 0.0486(10) Uani 1 1 d .
H17A H -0.0385 0.1556 0.5558 0.058 Uiso 1 1 calc R
C18 C 0.0794(3) 0.2997(2) 0.53219(17) 0.0477(10) Uani 1 1 d .
H18A H -0.0081 0.3035 0.5005 0.057 Uiso 1 1 calc R
C19 C 0.1700(2) 0.10922(19) 0.65118(12) 0.0241(7) Uani 1 1 d .
C20 C 0.2985(3) 0.0967(2) 0.69531(17) 0.0454(10) Uani 1 1 d .
H20A H 0.3989 0.1495 0.7025 0.054 Uiso 1 1 calc R
C21 C 0.2811(3) 0.0083(2) 0.72863(17) 0.0469(10) Uani 1 1 d .
H21A H 0.3691 0.0018 0.7582 0.056 Uiso 1 1 calc R
C22 C 0.1204(3) -0.1650(2) 0.75369(15) 0.0390(9) Uani 1 1 d .
H22A H 0.2222 -0.1582 0.7822 0.059 Uiso 1 1 calc R
H22B H 0.0742 -0.2377 0.7176 0.059 Uiso 1 1 calc R
H22C H 0.0538 -0.1616 0.7841 0.059 Uiso 1 1 calc R
C23 C 0.0107(3) -0.0602(3) 0.67505(15) 0.0459(10) Uani 1 1 d .
H23A H -0.0886 -0.1147 0.6678 0.055 Uiso 1 1 calc R
C24 C 0.0248(3) 0.0274(2) 0.64099(14) 0.0394(9) Uani 1 1 d .
H24A H -0.0645 0.0314 0.6108 0.047 Uiso 1 1 calc R
N1 N 0.4864(2) -0.25488(19) 0.00816(11) 0.0386(7) Uani 1 1 d .
N2 N 0.4161(2) -0.68842(17) 0.19349(10) 0.0315(6) Uani 1 1 d .
N3 N 0.2203(2) 0.37967(15) 0.54406(10) 0.0253(6) Uani 1 1 d .
N4 N 0.13712(19) -0.06896(16) 0.71860(10) 0.0254(6) Uani 1 1 d .
O1W O 0.8602(5) -0.0987(4) -0.0334(2) 0.0658(16) Uani 0.50 1 d P
O2W O -0.1164(6) -0.8671(4) 0.0541(2) 0.0878(19) Uani 0.50 1 d P

loop_
_atom_site_aniso_label
_atom_site_aniso_U_11
_atom_site_aniso_U_22
_atom_site_aniso_U_33
_atom_site_aniso_U_23
_atom_site_aniso_U_13
_atom_site_aniso_U_12
Bi1 0.01457(3) 0.01480(3) 0.01749(4) 0.00093(3) 0.00163(3) 0.00292(3)
Bi2 0.01673(3) 0.01355(3) 0.01714(4) -0.00086(3) 0.00160(3) 0.00293(3)
Bi3 0.01198(3) 0.00969(3) 0.01612(3) 0.00030(3) 0.00213(3) 0.00218(2)
Cl1 0.0263(2) 0.0286(3) 0.0340(3) 0.0081(2) 0.0142(2) 0.0015(2)
Cl2 0.0300(3) 0.0356(3) 0.0244(3) -0.0085(3) -0.0034(2) 0.0074(2)
Cl3 0.0305(2) 0.0280(3) 0.0335(3) 0.0034(2) 0.0015(2) 0.0167(2)
Cl4 0.0194(2) 0.0223(2) 0.0248(3) 0.0016(2) 0.00689(19) 0.00518(19)
Cl5 0.0181(2) 0.0219(2) 0.0311(3) 0.0051(2) 0.0060(2) 0.00692(18)
Cl6 0.0340(3) 0.0311(3) 0.0287(3) 0.0058(2) 0.0139(2) 0.0040(2)
Cl7 0.0275(3) 0.0345(3) 0.0280(3) -0.0111(3) -0.0013(2) 0.0046(2)
Cl8 0.0400(3) 0.0342(3) 0.0406(3) 0.0047(3) 0.0095(2) 0.0220(2)
Cl9 0.0291(3) 0.0250(3) 0.0266(3) -0.0039(3) 0.0026(2) 0.0046(2)
Cl10 0.0213(2) 0.0243(3) 0.0323(3) 0.0085(2) 0.0126(2) 0.0044(2)
Cl11 0.0271(2) 0.0226(2) 0.0306(3) 0.0050(2) 0.0046(2) 0.01526(18)
Cl12 0.0160(2) 0.0170(2) 0.0272(3) 0.0046(2) 0.00719(19) 0.00577(17)
Cl13 0.0256(3) 0.0249(3) 0.0266(3) -0.0039(2) 0.0000(2) 0.0023(2)
C1 0.105(2) 0.0492(17) 0.0568(17) 0.0202(14) 0.0460(15) 0.0255(16)
C2 0.0359(13) 0.083(2) 0.0468(16) 0.0260(15) 0.0146(12) 0.0096(14)
C3 0.0198(11) 0.0739(19) 0.0425(15) 0.0169(14) 0.0034(11) 0.0073(12)
C4 0.0271(10) 0.0259(11) 0.0176(11) -0.0065(9) -0.0009(9) 0.0096(8)
C5 0.0332(12) 0.0273(12) 0.0449(15) 0.0014(11) -0.0012(11) 0.0121(9)
C6 0.0333(11) 0.0252(11) 0.0399(14) 0.0025(11) 0.0107(10) 0.0107(9)
C7 0.0168(9) 0.0241(11) 0.0237(11) -0.0079(9) 0.0025(8) 0.0060(8)
C8 0.0195(10) 0.0713(17) 0.0317(12) 0.0244(12) 0.0080(9) 0.0118(11)
C9 0.0229(12) 0.0623(17) 0.0407(14) 0.0205(13) 0.0055(11) 0.0034(12)
C10 0.0647(15) 0.0386(13) 0.0387(15) 0.0030(12) 0.0077(13) 0.0280(11)
C11 0.0192(11) 0.0351(13) 0.083(2) 0.0075(14) -0.0243(13) 0.0084(10)
C12 0.0164(11) 0.0261(13) 0.089(2) 0.0108(14) -0.0129(13) 0.0018(10)
C13 0.0323(12) 0.0266(12) 0.0391(14) -0.0011(11) 0.0004(11) 0.0073(10)
C14 0.0236(11) 0.0448(14) 0.0376(13) 0.0126(11) 0.0071(10) 0.0045(10)
C15 0.0169(10) 0.0531(15) 0.0337(13) 0.0160(11) 0.0039(10) 0.0031(10)
C16 0.0192(9) 0.0238(11) 0.0268(12) -0.0078(10) 0.0024(9) 0.0082(8)
C17 0.0166(11) 0.0254(13) 0.083(2) 0.0111(13) -0.0089(13) -0.0022(10)
C18 0.0199(11) 0.0237(12) 0.079(2) 0.0112(13) -0.0147(13) 0.0025(10)
C19 0.0187(9) 0.0220(10) 0.0270(12) -0.0037(9) 0.0037(9) 0.0084(8)
C20 0.0177(11) 0.0251(12) 0.0728(19) 0.0053(13) -0.0118(12) 0.0013(10)
C21 0.0303(12) 0.0286(12) 0.0732(19) 0.0175(12) -0.0057(13) 0.0113(10)
C22 0.0418(12) 0.0279(13) 0.0465(15) 0.0037(11) 0.0200(11) 0.0095(10)
C23 0.0197(12) 0.0641(17) 0.0414(14) 0.0223(13) 0.0004(11) -0.0008(12)
C24 0.0156(10) 0.0588(16) 0.0382(13) 0.0219(12) 0.0037(10) 0.0036(11)
N1 0.0494(10) 0.0454(12) 0.0251(10) 0.0058(9) 0.0196(8) 0.0181(9)
N2 0.0359(9) 0.0304(10) 0.0230(10) -0.0037(8) 0.0013(8) 0.0157(7)
N3 0.0229(8) 0.0194(9) 0.0286(10) -0.0032(8) 0.0015(7) 0.0101(7)
N4 0.0237(8) 0.0208(9) 0.0305(10) -0.0013(8) 0.0136(7) 0.0067(7)
O1W 0.071(2) 0.068(2) 0.066(2) 0.0425(19) 0.0314(19) 0.013(2)
O2W 0.146(3) 0.082(2) 0.045(2) 0.028(2) 0.001(2) 0.066(2)

loop_
_atom_type_symbol
_atom_type_description
_atom_type_scat_dispersion_real
_atom_type_scat_dispersion_imag
_atom_type_scat_source
Bi Bi -4.1077 10.2566 'International Tables Vol C Tables 4.2.6.8 and 6.1.1.4'
Cl Cl 0.1484 0.1585 'International Tables Vol C Tables 4.2.6.8 and 6.1.1.4'
C C 0.0033 0.0016 'International Tables Vol C Tables 4.2.6.8 and 6.1.1.4'
H H 0.0000 0.0000 'International Tables Vol C Tables 4.2.6.8 and 6.1.1.4'
N N 0.0061 0.0033 'International Tables Vol C Tables 4.2.6.8 and 6.1.1.4'
O O 0.0106 0.0060 'International Tables Vol C Tables 4.2.6.8 and 6.1.1.4'

loop_
_geom_angle_atom_site_label_1
_geom_angle_atom_site_label_2
_geom_angle_atom_site_label_3
_geom_angle
_geom_angle_site_symmetry_1
_geom_angle_site_symmetry_3
Cl1 Bi1 Cl3 93.16(3) . .
Cl1 Bi1 Cl2 89.62(3) . .
Cl3 Bi1 Cl2 89.31(3) . .
Cl1 Bi1 Cl4 173.94(2) . .
Cl3 Bi1 Cl4 92.89(3) . .
Cl2 Bi1 Cl4 90.19(3) . .
Cl1 Bi1 Cl5 92.39(3) . .
Cl3 Bi1 Cl5 173.85(2) . .
Cl2 Bi1 Cl5 88.09(3) . .
Cl4 Bi1 Cl5 81.55(2) . .
Cl1 Bi1 Cl13 87.32(3) . 2_656
Cl3 Bi1 Cl13 85.94(2) . 2_656
Cl2 Bi1 Cl13 174.20(2) . 2_656
Cl4 Bi1 Cl13 93.37(3) . 2_656
Cl5 Bi1 Cl13 96.96(2) . 2_656
Cl7 Bi2 Cl8 89.36(3) . .
Cl7 Bi2 Cl6 90.65(3) . .
Cl8 Bi2 Cl6 92.08(3) . .
Cl7 Bi2 Cl5 89.35(3) . .
Cl8 Bi2 Cl5 90.04(3) . .
Cl6 Bi2 Cl5 177.88(2) . .
Cl7 Bi2 Cl4 90.54(3) . .
Cl8 Bi2 Cl4 175.848(19) . .
Cl6 Bi2 Cl4 92.07(3) . .
Cl5 Bi2 Cl4 85.81(3) . .
Cl7 Bi2 Cl9 178.26(2) . .
Cl8 Bi2 Cl9 91.88(3) . .
Cl6 Bi2 Cl9 90.53(3) . .
Cl5 Bi2 Cl9 89.42(3) . .
Cl4 Bi2 Cl9 88.14(2) . .
Cl11 Bi3 Cl10 92.14(3) . .
Cl11 Bi3 Cl13 90.27(3) . .
Cl10 Bi3 Cl13 90.49(3) . .
Cl11 Bi3 Cl9 88.21(2) . .
Cl10 Bi3 Cl9 88.36(3) . .
Cl13 Bi3 Cl9 178.05(2) . .
Cl11 Bi3 Cl12 91.65(3) . 2_656
Cl10 Bi3 Cl12 176.137(19) . 2_656
Cl13 Bi3 Cl12 88.73(3) . 2_656
Cl9 Bi3 Cl12 92.53(3) . 2_656
Cl11 Bi3 Cl12 176.432(19) . .
Cl10 Bi3 Cl12 90.85(3) . .
Cl13 Bi3 Cl12 87.75(2) . .
Cl9 Bi3 Cl12 93.83(2) . .
Cl12 Bi3 Cl12 85.34(2) 2_656 .
Bi2 Cl4 Bi1 95.99(2) . .
Bi2 Cl5 Bi1 96.45(3) . .
Bi3 Cl9 Bi2 177.82(3) . .
Bi3 Cl12 Bi3 94.66(2) 2_656 .
Bi3 Cl13 Bi1 177.83(3) . 2_656
N1 C1 H1A 109.5 . .
N1 C1 H1B 109.5 . .
H1A C1 H1B 109.5 . .
N1 C1 H1C 109.5 . .
H1A C1 H1C 109.5 . .
H1B C1 H1C 109.5 . .
N1 C2 C3 120.9(2) . .
N1 C2 H2A 119.6 . .
C3 C2 H2A 119.6 . .
C2 C3 C4 119.9(3) . .
C2 C3 H3A 120.0 . .
C4 C3 H3A 120.0 . .
C3 C4 C5 118.2(3) . .
C3 C4 C7 121.4(2) . .
C5 C4 C7 120.4(2) . .
C4 C5 C6 120.8(2) . .
C4 C5 H5A 119.6 . .
C6 C5 H5A 119.6 . .
N1 C6 C5 119.1(2) . .
N1 C6 H6A 120.5 . .
C5 C6 H6A 120.5 . .
C8 C7 C12 116.8(3) . .
C8 C7 C4 121.6(2) . .
C12 C7 C4 121.6(2) . .
C9 C8 C7 119.6(2) . .
C9 C8 H8A 120.2 . .
C7 C8 H8A 120.2 . .
N2 C9 C8 122.2(2) . .
N2 C9 H9A 118.9 . .
C8 C9 H9A 118.9 . .
N2 C10 H10A 109.5 . .
N2 C10 H10B 109.5 . .
H10A C10 H10B 109.5 . .
N2 C10 H10C 109.5 . .
H10A C10 H10C 109.5 . .
H10B C10 H10C 109.5 . .
N2 C11 C12 121.7(2) . .
N2 C11 H11A 119.1 . .
C12 C11 H11A 119.1 . .
C11 C12 C7 120.9(2) . .
C11 C12 H12A 119.6 . .
C7 C12 H12A 119.6 . .
N3 C13 H13A 109.5 . .
N3 C13 H13B 109.5 . .
H13A C13 H13B 109.5 . .
N3 C13 H13C 109.5 . .
H13A C13 H13C 109.5 . .
H13B C13 H13C 109.5 . .
N3 C14 C15 121.1(2) . .
N3 C14 H14A 119.5 . .
C15 C14 H14A 119.5 . .
C14 C15 C16 120.1(2) . .
C14 C15 H15A 120.0 . .
C16 C15 H15A 120.0 . .
C17 C16 C15 116.9(3) . .
C17 C16 C19 121.60(19) . .
C15 C16 C19 121.5(2) . .
C18 C17 C16 120.8(2) . .
C18 C17 H17A 119.6 . .
C16 C17 H17A 119.6 . .
N3 C18 C17 121.0(2) . .
N3 C18 H18A 119.5 . .
C17 C18 H18A 119.5 . .
C24 C19 C20 117.0(3) . .
C24 C19 C16 121.1(2) . .
C20 C19 C16 121.9(2) . .
C21 C20 C19 121.5(2) . .
C21 C20 H20A 119.3 . .
C19 C20 H20A 119.3 . .
N4 C21 C20 120.0(2) . .
N4 C21 H21A 120.0 . .
C20 C21 H21A 120.0 . .
N4 C22 H22A 109.5 . .
N4 C22 H22B 109.5 . .
H22A C22 H22B 109.5 . .
N4 C22 H22C 109.5 . .
H22A C22 H22C 109.5 . .
H22B C22 H22C 109.5 . .
N4 C23 C24 121.4(2) . .
N4 C23 H23A 119.3 . .
C24 C23 H23A 119.3 . .
C23 C24 C19 120.3(2) . .
C23 C24 H24A 119.8 . .
C19 C24 H24A 119.8 . .
C6 N1 C2 121.1(3) . .
C6 N1 C1 118.9(2) . .
C2 N1 C1 120.0(2) . .
C11 N2 C9 118.8(3) . .
C11 N2 C10 120.1(2) . .
C9 N2 C10 121.1(2) . .
C18 N3 C14 120.0(2) . .
C18 N3 C13 119.7(2) . .
C14 N3 C13 120.22(19) . .
C21 N4 C23 119.8(2) . .
C21 N4 C22 119.5(2) . .
C23 N4 C22 120.7(2) . .

loop_
_geom_bond_atom_site_label_1
_geom_bond_atom_site_label_2
_geom_bond_distance
_geom_bond_site_symmetry_2
Bi1 Cl1 2.5299(8) .
Bi1 Cl3 2.5458(8) .
Bi1 Cl2 2.5542(9) .
Bi1 Cl4 2.9148(8) .
Bi1 Cl5 2.9161(8) .
Bi1 Cl13 2.9537(10) 2_656
Bi2 Cl7 2.5923(9) .
Bi2 Cl8 2.6263(9) .
Bi2 Cl6 2.6448(8) .
Bi2 Cl5 2.7857(8) .
Bi2 Cl4 2.8081(8) .
Bi2 Cl9 2.8386(9) .
Bi3 Cl11 2.5651(8) .
Bi3 Cl10 2.5653(8) .
Bi3 Cl13 2.6599(9) .
Bi3 Cl9 2.7866(9) .
Bi3 Cl12 2.8364(8) 2_656
Bi3 Cl12 2.8704(8) .
Cl12 Bi3 2.8364(8) 2_656
Cl13 Bi1 2.9537(10) 2_656
C1 N1 1.516(4) .
C1 H1A 0.9600 .
C1 H1B 0.9600 .
C1 H1C 0.9600 .
C2 N1 1.340(4) .
C2 C3 1.363(5) .
C2 H2A 0.9300 .
C3 C4 1.370(3) .
C3 H3A 0.9300 .
C4 C5 1.378(4) .
C4 C7 1.500(4) .
C5 C6 1.381(4) .
C5 H5A 0.9300 .
C6 N1 1.338(3) .
C6 H6A 0.9300 .
C7 C8 1.377(3) .
C7 C12 1.389(4) .
C8 C9 1.372(4) .
C8 H8A 0.9300 .
C9 N2 1.341(3) .
C9 H9A 0.9300 .
C10 N2 1.465(4) .
C10 H10A 0.9600 .
C10 H10B 0.9600 .
C10 H10C 0.9600 .
C11 N2 1.321(3) .
C11 C12 1.357(5) .
C11 H11A 0.9300 .
C12 H12A 0.9300 .
C13 N3 1.472(4) .
C13 H13A 0.9600 .
C13 H13B 0.9600 .
C13 H13C 0.9600 .
C14 N3 1.334(3) .
C14 C15 1.376(4) .
C14 H14A 0.9300 .
C15 C16 1.386(3) .
C15 H15A 0.9300 .
C16 C17 1.379(4) .
C16 C19 1.496(4) .
C17 C18 1.367(4) .
C17 H17A 0.9300 .
C18 N3 1.328(3) .
C18 H18A 0.9300 .
C19 C24 1.373(3) .
C19 C20 1.384(4) .
C20 C21 1.369(4) .
C20 H20A 0.9300 .
C21 N4 1.341(3) .
C21 H21A 0.9300 .
C22 N4 1.473(4) .
C22 H22A 0.9600 .
C22 H22B 0.9600 .
C22 H22C 0.9600 .
C23 N4 1.341(3) .
C23 C24 1.370(4) .
C23 H23A 0.9300 .
C24 H24A 0.9300 .
